data_7022918
loop_
_publ_author_name
'Han, Hong-Ling'
'Liu, Yan'
'Liu, Jing-Yu'
'Nomura, Kotohiro'
'Li, Yue-Sheng'

_publ_section_title
;
 Synthesis of binuclear phenoxyimino organoaluminum complexes and their
 use as the catalyst precursors for efficient ring-opening polymerisation
 of \e-caprolactone.
;
_journal_issue 34
_journal_name_full 'Dalton transactions (Cambridge, England : 2003)'
_journal_page_first 12346
_journal_page_last 12353
_journal_paper_doi 10.1039/c3dt50264c
_journal_volume 42
_journal_year 2013
_chemical_formula_sum 'C30 H30 Al2 N2 O2'
_chemical_formula_weight 504.52
_chemical_name_systematic
;
?
;
_space_group_IT_number 56
_symmetry_cell_setting orthorhombic
_symmetry_space_group_name_Hall '-P 2ab 2ac'
_symmetry_space_group_name_H-M 'P c c n'
_atom_sites_solution_hydrogens geom
_atom_sites_solution_primary direct
_atom_sites_solution_secondary difmap
_audit_creation_method SHELXL-97
_cell_angle_alpha 90.00
_cell_angle_beta 90.00
_cell_angle_gamma 90.00
_cell_formula_units_Z 4
_cell_length_a 10.4697(7)
_cell_length_b 18.1726(12)
_cell_length_c 14.8982(10)
_cell_measurement_temperature 273(2)
_cell_volume 2834.6(3)
_computing_structure_refinement 'SHELXL-97 (Sheldrick, 1997)'
_computing_structure_solution 'SHELXS-97 (Sheldrick, 1990)'
_diffrn_ambient_temperature 273(2)
_diffrn_measured_fraction_theta_full 1.000
_diffrn_measured_fraction_theta_max 1.000
_diffrn_radiation_monochromator graphite
_diffrn_radiation_source 'fine-focus sealed tube'
_diffrn_radiation_type MoK\a
_diffrn_radiation_wavelength 0.71073
_diffrn_reflns_av_R_equivalents 0.0620
_diffrn_reflns_av_sigmaI/netI 0.0422
_diffrn_reflns_limit_h_max 12
_diffrn_reflns_limit_h_min -8
_diffrn_reflns_limit_k_max 22
_diffrn_reflns_limit_k_min -17
_diffrn_reflns_limit_l_max 17
_diffrn_reflns_limit_l_min -18
_diffrn_reflns_number 14713
_diffrn_reflns_theta_full 26.04
_diffrn_reflns_theta_max 26.04
_diffrn_reflns_theta_min 2.24
_exptl_absorpt_coefficient_mu 0.131
_exptl_absorpt_correction_T_max 0.9832
_exptl_absorpt_correction_T_min 0.9619
_exptl_absorpt_correction_type multi-scan
_exptl_crystal_density_diffrn 1.182
_exptl_crystal_density_method 'not measured'
_exptl_crystal_F_000 1064
_exptl_crystal_size_max 0.30
_exptl_crystal_size_mid 0.24
_exptl_crystal_size_min 0.13
_refine_diff_density_max 0.284
_refine_diff_density_min -0.236
_refine_diff_density_rms 0.049
_refine_ls_extinction_method none
_refine_ls_goodness_of_fit_ref 1.058
_refine_ls_hydrogen_treatment constr
_refine_ls_matrix_type full
_refine_ls_number_parameters 163
_refine_ls_number_reflns 2797
_refine_ls_number_restraints 0
_refine_ls_restrained_S_all 1.058
_refine_ls_R_factor_all 0.0735
_refine_ls_R_factor_gt 0.0463
_refine_ls_shift/su_max 0.000
_refine_ls_shift/su_mean 0.000
_refine_ls_structure_factor_coef Fsqd
_refine_ls_weighting_details 'calc w=1/[\s^2^(Fo^2^)+(0.0622P)^2^+0.8108P] where P=(Fo^2^+2Fc^2^)/3'
_refine_ls_weighting_scheme calc
_refine_ls_wR_factor_gt 0.1188
_refine_ls_wR_factor_ref 0.1347
_reflns_number_gt 1936
_reflns_number_total 2797
_reflns_threshold_expression >2sigma(I)
_cod_data_source_file c3dt50264c.txt
_cod_data_source_block 1
_cod_original_sg_symbol_H-M Pccn
_cod_database_code 7022918

loop_
_symmetry_equiv_pos_as_xyz
'x, y, z'
'-x+1/2, -y+1/2, z'
'x+1/2, -y, -z+1/2'
'-x, y+1/2, -z+1/2'
'-x, -y, -z'
'x-1/2, y-1/2, -z'
'-x-1/2, y, z-1/2'
'x, -y-1/2, z-1/2'

loop_
_atom_site_label
_atom_site_type_symbol
_atom_site_fract_x
_atom_site_fract_y
_atom_site_fract_z
_atom_site_U_iso_or_equiv
_atom_site_adp_type
_atom_site_occupancy
_atom_site_symmetry_multiplicity
_atom_site_calc_flag
_atom_site_refinement_flags
Al1 Al -0.04512(6) 0.11841(3) 0.15147(5) 0.0349(2) Uani 1 1 d .
O1 O 0.08471(14) 0.17322(8) 0.11567(11) 0.0387(4) Uani 1 1 d .
N1 N 0.04999(17) 0.02515(9) 0.14393(12) 0.0336(4) Uani 1 1 d .
C2 C -0.0836(3) 0.13343(16) 0.27780(17) 0.0544(7) Uani 1 1 d .
H2A H -0.1306 0.1784 0.2850 0.082 Uiso 1 1 calc R
H2B H -0.0053 0.1363 0.3112 0.082 Uiso 1 1 calc R
H2C H -0.1337 0.0930 0.2996 0.082 Uiso 1 1 calc R
C1 C -0.1813(2) 0.12428(14) 0.06244(18) 0.0547(7) Uani 1 1 d .
H1A H -0.2254 0.1703 0.0687 0.082 Uiso 1 1 calc R
H1B H -0.2403 0.0845 0.0715 0.082 Uiso 1 1 calc R
H1C H -0.1454 0.1209 0.0033 0.082 Uiso 1 1 calc R
C10 C -0.0032(2) -0.04239(11) 0.17775(15) 0.0366(5) Uani 1 1 d .
C11 C 0.0643(2) -0.08648(13) 0.23647(18) 0.0456(6) Uani 1 1 d .
H11A H 0.1445 -0.0719 0.2565 0.055 Uiso 1 1 calc R
C6 C 0.4359(2) 0.12053(12) 0.00750(17) 0.0403(6) Uani 1 1 d .
H6A H 0.5159 0.1094 -0.0160 0.048 Uiso 1 1 calc R
C3 C 0.19585(19) 0.15588(11) 0.07927(14) 0.0317(5) Uani 1 1 d .
C15 C -0.1256(2) -0.06277(13) 0.15198(17) 0.0461(6) Uani 1 1 d .
H15A H -0.1735 -0.0321 0.1150 0.055 Uiso 1 1 calc R
C9 C 0.1670(2) 0.02258(11) 0.11444(15) 0.0360(5) Uani 1 1 d .
H9A H 0.2072 -0.0230 0.1168 0.043 Uiso 1 1 calc R
C5 C 0.3908(2) 0.19258(12) 0.00643(15) 0.0369(5) Uani 1 1 d .
H5A H 0.4415 0.2293 -0.0186 0.044 Uiso 1 1 calc R
C4 C 0.2731(2) 0.21122(10) 0.04142(13) 0.0310(5) Uani 1 1 d .
C7 C 0.3612(2) 0.06618(12) 0.04347(15) 0.0393(6) Uani 1 1 d .
H7A H 0.3910 0.0180 0.0443 0.047 Uiso 1 1 calc R
C14 C -0.1761(3) -0.12896(14) 0.18152(18) 0.0523(7) Uani 1 1 d .
H14A H -0.2574 -0.1431 0.1631 0.063 Uiso 1 1 calc R
C13 C -0.1071(3) -0.17390(13) 0.23783(17) 0.0497(7) Uani 1 1 d .
H13A H -0.1412 -0.2185 0.2570 0.060 Uiso 1 1 calc R
C12 C 0.0121(3) -0.15260(13) 0.26549(18) 0.0504(7) Uani 1 1 d .
H12A H 0.0585 -0.1827 0.3040 0.060 Uiso 1 1 calc R
C8 C 0.2407(2) 0.08216(11) 0.07890(15) 0.0328(5) Uani 1 1 d .

loop_
_atom_site_aniso_label
_atom_site_aniso_U_11
_atom_site_aniso_U_22
_atom_site_aniso_U_33
_atom_site_aniso_U_23
_atom_site_aniso_U_13
_atom_site_aniso_U_12
Al1 0.0309(4) 0.0329(4) 0.0408(4) -0.0008(3) 0.0011(3) -0.0016(3)
O1 0.0335(9) 0.0287(8) 0.0537(10) -0.0003(7) 0.0101(8) 0.0016(6)
N1 0.0325(10) 0.0288(9) 0.0396(10) 0.0008(8) -0.0036(8) -0.0038(8)
C2 0.0504(16) 0.0635(17) 0.0491(16) -0.0038(13) 0.0078(13) -0.0124(13)
C1 0.0507(16) 0.0504(15) 0.0629(18) -0.0023(13) -0.0123(14) 0.0035(12)
C10 0.0384(13) 0.0293(11) 0.0420(13) 0.0025(10) -0.0017(11) -0.0043(9)
C11 0.0391(14) 0.0406(13) 0.0572(16) 0.0086(12) -0.0021(12) -0.0024(11)
C6 0.0340(13) 0.0390(12) 0.0478(14) -0.0044(11) 0.0081(11) 0.0039(10)
C3 0.0305(12) 0.0321(11) 0.0324(11) -0.0030(9) -0.0023(9) 0.0014(9)
C15 0.0436(14) 0.0454(14) 0.0493(15) 0.0059(11) -0.0097(12) -0.0076(11)
C9 0.0394(13) 0.0276(11) 0.0410(13) -0.0012(9) -0.0038(11) 0.0024(9)
C5 0.0342(13) 0.0373(12) 0.0391(13) -0.0002(10) 0.0053(10) -0.0029(10)
C4 0.0329(12) 0.0283(10) 0.0318(11) -0.0011(9) -0.0020(9) -0.0006(9)
C7 0.0402(14) 0.0313(11) 0.0464(13) -0.0028(10) 0.0003(11) 0.0053(10)
C14 0.0494(16) 0.0526(15) 0.0549(16) -0.0035(13) -0.0043(13) -0.0201(12)
C13 0.0577(17) 0.0370(13) 0.0543(16) 0.0028(12) 0.0101(13) -0.0091(12)
C12 0.0517(16) 0.0418(13) 0.0577(16) 0.0130(12) 0.0005(13) 0.0001(12)
C8 0.0331(12) 0.0282(10) 0.0371(12) -0.0021(9) -0.0006(10) 0.0002(9)

loop_
_atom_type_symbol
_atom_type_description
_atom_type_scat_dispersion_real
_atom_type_scat_dispersion_imag
_atom_type_scat_source
C C 0.0033 0.0016 'International Tables Vol C Tables 4.2.6.8 and 6.1.1.4'
H H 0.0000 0.0000 'International Tables Vol C Tables 4.2.6.8 and 6.1.1.4'
Al Al 0.0645 0.0514 'International Tables Vol C Tables 4.2.6.8 and 6.1.1.4'
N N 0.0061 0.0033 'International Tables Vol C Tables 4.2.6.8 and 6.1.1.4'
O O 0.0106 0.0060 'International Tables Vol C Tables 4.2.6.8 and 6.1.1.4'

loop_
_geom_angle_atom_site_label_1
_geom_angle_atom_site_label_2
_geom_angle_atom_site_label_3
_geom_angle
_geom_angle_site_symmetry_3
O1 Al1 C2 111.85(10) .
O1 Al1 C1 109.05(10) .
C2 Al1 C1 119.95(12) .
O1 Al1 N1 94.53(7) .
C2 Al1 N1 106.31(11) .
C1 Al1 N1 112.22(10) .
C3 O1 Al1 131.79(13) .
C9 N1 C10 116.86(18) .
C9 N1 Al1 121.73(14) .
C10 N1 Al1 121.22(14) .
Al1 C2 H2A 109.5 .
Al1 C2 H2B 109.5 .
H2A C2 H2B 109.5 .
Al1 C2 H2C 109.5 .
H2A C2 H2C 109.5 .
H2B C2 H2C 109.5 .
Al1 C1 H1A 109.5 .
Al1 C1 H1B 109.5 .
H1A C1 H1B 109.5 .
Al1 C1 H1C 109.5 .
H1A C1 H1C 109.5 .
H1B C1 H1C 109.5 .
C11 C10 C15 119.5(2) .
C11 C10 N1 121.22(19) .
C15 C10 N1 119.2(2) .
C10 C11 C12 119.9(2) .
C10 C11 H11A 120.1 .
C12 C11 H11A 120.1 .
C7 C6 C5 119.3(2) .
C7 C6 H6A 120.4 .
C5 C6 H6A 120.4 .
O1 C3 C4 119.96(18) .
O1 C3 C8 121.17(19) .
C4 C3 C8 118.86(18) .
C14 C15 C10 119.8(2) .
C14 C15 H15A 120.1 .
C10 C15 H15A 120.1 .
N1 C9 C8 127.19(19) .
N1 C9 H9A 116.4 .
C8 C9 H9A 116.4 .
C4 C5 C6 122.0(2) .
C4 C5 H5A 119.0 .
C6 C5 H5A 119.0 .
C5 C4 C3 119.25(18) .
C5 C4 C4 121.4(2) 2
C3 C4 C4 119.3(2) 2
C6 C7 C8 120.9(2) .
C6 C7 H7A 119.6 .
C8 C7 H7A 119.6 .
C13 C14 C15 120.6(2) .
C13 C14 H14A 119.7 .
C15 C14 H14A 119.7 .
C12 C13 C14 119.6(2) .
C12 C13 H13A 120.2 .
C14 C13 H13A 120.2 .
C13 C12 C11 120.6(2) .
C13 C12 H12A 119.7 .
C11 C12 H12A 119.7 .
C7 C8 C3 119.72(19) .
C7 C8 C9 117.95(19) .
C3 C8 C9 122.33(19) .

loop_
_geom_bond_atom_site_label_1
_geom_bond_atom_site_label_2
_geom_bond_distance
_geom_bond_site_symmetry_2
Al1 O1 1.7675(16) .
Al1 C2 1.944(3) .
Al1 C1 1.951(2) .
Al1 N1 1.9688(18) .
O1 C3 1.322(2) .
N1 C9 1.303(3) .
N1 C10 1.439(3) .
C2 H2A 0.9600 .
C2 H2B 0.9600 .
C2 H2C 0.9600 .
C1 H1A 0.9600 .
C1 H1B 0.9600 .
C1 H1C 0.9600 .
C10 C11 1.381(3) .
C10 C15 1.388(3) .
C11 C12 1.389(3) .
C11 H11A 0.9300 .
C6 C7 1.369(3) .
C6 C5 1.392(3) .
C6 H6A 0.9300 .
C3 C4 1.408(3) .
C3 C8 1.419(3) .
C15 C14 1.386(3) .
C15 H15A 0.9300 .
C9 C8 1.431(3) .
C9 H9A 0.9300 .
C5 C4 1.380(3) .
C5 H5A 0.9300 .
C4 C4 1.490(4) 2
C7 C8 1.398(3) .
C7 H7A 0.9300 .
C14 C13 1.376(3) .
C14 H14A 0.9300 .
C13 C12 1.371(3) .
C13 H13A 0.9300 .
C12 H12A 0.9300 .

loop_
_geom_torsion_atom_site_label_1
_geom_torsion_atom_site_label_2
_geom_torsion_atom_site_label_3
_geom_torsion_atom_site_label_4
_geom_torsion
_geom_torsion_site_symmetry_4
C2 Al1 O1 C3 121.8(2) .
C1 Al1 O1 C3 -103.1(2) .
N1 Al1 O1 C3 12.2(2) .
O1 Al1 N1 C9 -3.29(19) .
C2 Al1 N1 C9 -117.64(19) .
C1 Al1 N1 C9 109.41(19) .
O1 Al1 N1 C10 171.51(16) .
C2 Al1 N1 C10 57.17(18) .
C1 Al1 N1 C10 -75.78(19) .
C9 N1 C10 C11 46.7(3) .
Al1 N1 C10 C11 -128.3(2) .
C9 N1 C10 C15 -134.4(2) .
Al1 N1 C10 C15 50.5(3) .
C15 C10 C11 C12 3.4(4) .
N1 C10 C11 C12 -177.8(2) .
Al1 O1 C3 C4 168.06(15) .
Al1 O1 C3 C8 -13.1(3) .
C11 C10 C15 C14 -3.4(4) .
N1 C10 C15 C14 177.7(2) .
C10 N1 C9 C8 -179.2(2) .
Al1 N1 C9 C8 -4.2(3) .
C7 C6 C5 C4 0.6(4) .
C6 C5 C4 C3 -0.1(3) .
C6 C5 C4 C4 178.83(18) 2
O1 C3 C4 C5 177.80(19) .
C8 C3 C4 C5 -1.1(3) .
O1 C3 C4 C4 -1.2(3) 2
C8 C3 C4 C4 179.97(16) 2
C5 C6 C7 C8 0.0(4) .
C10 C15 C14 C13 1.5(4) .
C15 C14 C13 C12 0.6(4) .
C14 C13 C12 C11 -0.6(4) .
C10 C11 C12 C13 -1.4(4) .
C6 C7 C8 C3 -1.2(3) .
C6 C7 C8 C9 179.3(2) .
O1 C3 C8 C7 -177.1(2) .
C4 C3 C8 C7 1.7(3) .
O1 C3 C8 C9 2.4(3) .
C4 C3 C8 C9 -178.8(2) .
N1 C9 C8 C7 -174.4(2) .
N1 C9 C8 C3 6.1(4) .
